data_7701139
loop_
_publ_author_name
'Preu\&s, Andrea'
'Korb, Marcus'
'Miesel, Dominique'
'R\"uffer, Tobias'
'Hildebrandt, Alexander'
'Lang, Heinrich'

_publ_section_title
;
 Ferrocenyl naphthalenes: substituent- and substitution pattern-depending
 charge transfer studies.
;
_journal_issue 38
_journal_name_full 'Dalton transactions (Cambridge, England : 2003)'
_journal_page_first 14418
_journal_page_last 14432
_journal_paper_doi 10.1039/c9dt03216a
_journal_volume 48
_journal_year 2019
_chemical_formula_moiety 'C20 H15 Br Fe'
_chemical_formula_sum 'C20 H15 Br Fe'
_chemical_formula_weight 391.08
_space_group_crystal_system monoclinic
_space_group_IT_number 14
_space_group_name_Hall '-P 2ybc'
_space_group_name_H-M_alt 'P 1 21/c 1'
_symmetry_space_group_name_Hall '-P 2ybc'
_symmetry_space_group_name_H-M 'P 1 21/c 1'
_atom_sites_solution_hydrogens geom
_audit_creation_method SHELXL-2013
_audit_update_record
;
2019-02-16 deposited with the CCDC.    2019-08-30 downloaded from the CCDC.
;
_cell_angle_alpha 90
_cell_angle_beta 96.575(4)
_cell_angle_gamma 90
_cell_formula_units_Z 4
_cell_length_a 13.8326(7)
_cell_length_b 11.0072(7)
_cell_length_c 10.0041(5)
_cell_measurement_reflns_used 2162
_cell_measurement_temperature 119(4)
_cell_measurement_theta_max 68.0140
_cell_measurement_theta_min 5.0680
_cell_volume 1513.19(14)
_computing_cell_refinement
;
CrysAlisPro, Agilent Technologies,
Version 1.171.37.35 (release 13-08-2014 CrysAlis171 .NET)
(compiled Aug 13 2014,18:06:01)
;
_computing_data_collection
;
CrysAlisPro, Agilent Technologies,
Version 1.171.37.35 (release 13-08-2014 CrysAlis171 .NET)
(compiled Aug 13 2014,18:06:01)
;
_computing_data_reduction
;
CrysAlisPro, Agilent Technologies,
Version 1.171.37.35 (release 13-08-2014 CrysAlis171 .NET)
(compiled Aug 13 2014,18:06:01)
;
_computing_structure_refinement 'SHELXL-2013 (Sheldrick, 2013)'
_computing_structure_solution 'SHELXS-2013 (Sheldrick, 2013)'
_diffrn_ambient_temperature 119(4)
_diffrn_measured_fraction_theta_full 0.977
_diffrn_measured_fraction_theta_max 0.977
_diffrn_measurement_device 'four-circle diffractometer'
_diffrn_measurement_device_type 'Xcalibur, Sapphire3, Gemini'
_diffrn_measurement_method '\w scans'
_diffrn_radiation_monochromator graphite
_diffrn_radiation_type CuK\a
_diffrn_radiation_wavelength 1.54184
_diffrn_reflns_av_R_equivalents 0.0391
_diffrn_reflns_av_unetI/netI 0.0516
_diffrn_reflns_Laue_measured_fraction_full 0.977
_diffrn_reflns_Laue_measured_fraction_max 0.977
_diffrn_reflns_limit_h_max 9
_diffrn_reflns_limit_h_min -15
_diffrn_reflns_limit_k_max 12
_diffrn_reflns_limit_k_min -12
_diffrn_reflns_limit_l_max 11
_diffrn_reflns_limit_l_min -11
_diffrn_reflns_number 4355
_diffrn_reflns_point_group_measured_fraction_full 0.977
_diffrn_reflns_point_group_measured_fraction_max 0.977
_diffrn_reflns_theta_full 62.500
_diffrn_reflns_theta_max 62.489
_diffrn_reflns_theta_min 5.148
_diffrn_source 'fine-focus sealed X-ray tube'
_diffrn_standards_decay_% 0
_diffrn_standards_interval_count 50
_diffrn_standards_interval_time 10
_diffrn_standards_number 2
_exptl_absorpt_coefficient_mu 10.999
_exptl_absorpt_correction_T_max 1.00000
_exptl_absorpt_correction_T_min 0.18971
_exptl_absorpt_correction_type multi-scan
_exptl_absorpt_process_details
;
CrysAlisPro, Agilent Technologies,
Version 1.171.37.35 (release 13-08-2014 CrysAlis171 .NET)
(compiled Aug 13 2014,18:06:01)
Empirical absorption correction using spherical harmonics,
 implemented in SCALE3 ABSPACK scaling algorithm.
;
_exptl_crystal_colour orange
_exptl_crystal_density_diffrn 1.717
_exptl_crystal_description block
_exptl_crystal_F_000 784
_exptl_crystal_size_max 0.4
_exptl_crystal_size_mid 0.4
_exptl_crystal_size_min 0.4
_refine_diff_density_max 0.704
_refine_diff_density_min -0.724
_refine_diff_density_rms 0.152
_refine_ls_extinction_method none
_refine_ls_goodness_of_fit_ref 1.055
_refine_ls_hydrogen_treatment constr
_refine_ls_matrix_type full
_refine_ls_number_parameters 199
_refine_ls_number_reflns 2364
_refine_ls_number_restraints 30
_refine_ls_restrained_S_all 1.052
_refine_ls_R_factor_all 0.0502
_refine_ls_R_factor_gt 0.0407
_refine_ls_shift/su_max 0.001
_refine_ls_shift/su_mean 0.000
_refine_ls_structure_factor_coef Fsqd
_refine_ls_weighting_details 'w=1/[\s^2^(Fo^2^)+(0.0785P)^2^] where P=(Fo^2^+2Fc^2^)/3'
_refine_ls_weighting_scheme calc
_refine_ls_wR_factor_gt 0.1050
_refine_ls_wR_factor_ref 0.1163
_reflns_Friedel_coverage 0.000
_reflns_number_gt 2050
_reflns_number_total 2364
_reflns_threshold_expression 'I > 2\s(I)'
_cod_data_source_file c9dt03216a2.cif
_cod_data_source_block AP-DA-AP122-1
_cod_depositor_comments 'Adding full bibliography for 7701130--7701141.cif.'
_cod_database_code 7701139
_shelx_space_group_comment
;
The symmetry employed for this shelxl refinement is uniquely defined
by the following loop, which should always be used as a source of
symmetry information in preference to the above space-group names.
They are only intended as comments.
;
_shelxl_version_number 2013-4

loop_
_space_group_symop_operation_xyz
'x, y, z'
'-x, y+1/2, -z+1/2'
'-x, -y, -z'
'x, -y-1/2, z-1/2'

loop_
_atom_site_label
_atom_site_type_symbol
_atom_site_fract_x
_atom_site_fract_y
_atom_site_fract_z
_atom_site_U_iso_or_equiv
_atom_site_adp_type
_atom_site_occupancy
_atom_site_site_symmetry_order
_atom_site_calc_flag
_atom_site_refinement_flags_posn
_atom_site_refinement_flags_adp
C1 C 0.6986(3) 0.3310(3) 0.1476(4) 0.0136(8) Uani 1 1 d . U
C2 C 0.6763(3) 0.3369(4) 0.2822(4) 0.0180(8) Uani 1 1 d . U
H2 H 0.7180 0.3160 0.3583 0.022 Uiso 1 1 calc R U
C3 C 0.5794(3) 0.3803(4) 0.2813(4) 0.0205(9) Uani 1 1 d . .
H3 H 0.5464 0.3915 0.3563 0.025 Uiso 1 1 calc R U
C4 C 0.5417(3) 0.4036(4) 0.1450(4) 0.0186(9) Uani 1 1 d . .
H4 H 0.4800 0.4334 0.1155 0.022 Uiso 1 1 calc R U
C5 C 0.6155(3) 0.3732(4) 0.0621(4) 0.0167(8) Uani 1 1 d . U
H5 H 0.6104 0.3797 -0.0312 0.020 Uiso 1 1 calc R U
C6 C 0.7830(3) 0.6170(4) 0.2042(4) 0.0199(9) Uani 1 1 d . .
H6 H 0.8459 0.5923 0.1932 0.024 Uiso 1 1 calc R U
C7 C 0.7107(3) 0.6556(4) 0.1001(4) 0.0235(9) Uani 1 1 d . .
H7 H 0.7181 0.6613 0.0090 0.028 Uiso 1 1 calc R U
C8 C 0.6255(3) 0.6837(4) 0.1604(5) 0.0264(10) Uani 1 1 d . .
H8 H 0.5669 0.7103 0.1150 0.032 Uiso 1 1 calc R U
C9 C 0.6442(3) 0.6649(4) 0.2994(5) 0.0280(10) Uani 1 1 d . .
H9 H 0.6006 0.6775 0.3623 0.034 Uiso 1 1 calc R U
C10 C 0.7421(3) 0.6229(4) 0.3274(4) 0.0234(9) Uani 1 1 d . .
H10 H 0.7735 0.6029 0.4118 0.028 Uiso 1 1 calc R U
C11 C 0.7907(3) 0.2842(4) 0.1027(4) 0.0156(8) Uani 1 1 d . U
C12 C 0.8458(3) 0.3612(4) 0.0334(4) 0.0199(8) Uani 1 1 d . .
H12 H 0.8216 0.4375 0.0075 0.024 Uiso 1 1 calc R U
C13 C 0.9391(3) 0.3258(4) 0.0008(4) 0.0198(9) Uani 1 1 d . .
H13 H 0.9733 0.3761 -0.0519 0.024 Uiso 1 1 calc R U
C14 C 0.9780(3) 0.2196(4) 0.0460(4) 0.0251(10) Uani 1 1 d . .
H14 H 1.0419 0.2014 0.0332 0.030 Uiso 1 1 calc R U
C15 C 0.9234(3) 0.1352(4) 0.1126(4) 0.0227(9) Uani 1 1 d . .
C16 C 0.9636(3) 0.0205(5) 0.1546(5) 0.0287(11) Uani 1 1 d . .
H16 H 1.0285 0.0045 0.1451 0.034 Uiso 1 1 calc R U
C17 C 0.9100(4) -0.0655(5) 0.2078(4) 0.0335(12) Uani 1 1 d . .
H17 H 0.9392 -0.1378 0.2393 0.040 Uiso 1 1 calc R U
C18 C 0.8108(4) -0.0466(5) 0.2157(4) 0.0286(10) Uani 1 1 d . .
H18 H 0.7728 -0.1084 0.2457 0.034 Uiso 1 1 calc R U
C19 C 0.7697(3) 0.0647(4) 0.1786(4) 0.0213(9) Uani 1 1 d . .
C20 C 0.8245(3) 0.1632(4) 0.1337(4) 0.0175(9) Uani 1 1 d . .
Fe1 Fe 0.66325(4) 0.50665(6) 0.19826(6) 0.0138(2) Uani 1 1 d . U
Br1 Br 0.63116(3) 0.06708(4) 0.17032(4) 0.0273(2) Uani 1 1 d . .

loop_
_atom_site_aniso_label
_atom_site_aniso_U_11
_atom_site_aniso_U_22
_atom_site_aniso_U_33
_atom_site_aniso_U_23
_atom_site_aniso_U_13
_atom_site_aniso_U_12
C1 0.0176(17) 0.0039(19) 0.0178(17) -0.0005(14) -0.0045(14) -0.0006(14)
C2 0.0240(18) 0.011(2) 0.0176(18) 0.0025(15) -0.0039(14) -0.0002(15)
C3 0.0200(19) 0.023(3) 0.019(2) -0.0024(17) 0.0043(15) -0.0028(17)
C4 0.0131(17) 0.013(2) 0.028(2) -0.0016(17) -0.0032(15) -0.0022(15)
C5 0.0185(17) 0.013(2) 0.0166(17) -0.0009(15) -0.0048(14) -0.0013(15)
C6 0.0179(18) 0.010(2) 0.031(2) -0.0006(17) -0.0020(16) -0.0018(15)
C7 0.030(2) 0.014(2) 0.025(2) 0.0046(18) -0.0041(17) -0.0037(18)
C8 0.027(2) 0.008(2) 0.042(3) -0.0042(18) -0.0084(19) 0.0014(16)
C9 0.027(2) 0.018(3) 0.039(3) -0.017(2) 0.0044(18) -0.0051(17)
C10 0.026(2) 0.019(2) 0.023(2) -0.0042(18) -0.0090(16) -0.0070(17)
C11 0.0193(17) 0.016(2) 0.0101(16) -0.0050(14) -0.0044(13) 0.0003(15)
C12 0.025(2) 0.016(2) 0.0178(19) -0.0035(17) -0.0016(15) -0.0008(17)
C13 0.0192(18) 0.018(2) 0.023(2) -0.0045(17) 0.0038(15) -0.0070(16)
C14 0.0203(19) 0.024(3) 0.030(2) -0.0135(19) -0.0005(16) -0.0006(18)
C15 0.026(2) 0.024(2) 0.0158(19) -0.0113(18) -0.0086(15) 0.0057(18)
C16 0.031(2) 0.025(3) 0.026(2) -0.012(2) -0.0110(18) 0.016(2)
C17 0.057(3) 0.023(3) 0.017(2) -0.0007(19) -0.0101(19) 0.016(2)
C18 0.049(3) 0.017(3) 0.018(2) 0.0005(18) -0.0007(18) 0.001(2)
C19 0.026(2) 0.026(3) 0.0111(19) -0.0008(16) -0.0010(15) 0.0015(17)
C20 0.0198(18) 0.020(2) 0.0110(17) -0.0046(16) -0.0055(14) 0.0025(16)
Fe1 0.0153(3) 0.0112(4) 0.0137(3) -0.0008(2) -0.0037(2) 0.0017(2)
Br1 0.0315(3) 0.0212(3) 0.0297(3) -0.00130(18) 0.00519(19) -0.00775(17)

loop_
_atom_type_symbol
_atom_type_description
_atom_type_scat_dispersion_real
_atom_type_scat_dispersion_imag
_atom_type_scat_source
C C 0.0181 0.0091 'International Tables Vol C Tables 4.2.6.8 and 6.1.1.4'
H H 0.0000 0.0000 'International Tables Vol C Tables 4.2.6.8 and 6.1.1.4'
Fe Fe -1.1336 3.1974 'International Tables Vol C Tables 4.2.6.8 and 6.1.1.4'
Br Br -0.6763 1.2805 'International Tables Vol C Tables 4.2.6.8 and 6.1.1.4'

loop_
_geom_angle_atom_site_label_1
_geom_angle_atom_site_label_2
_geom_angle_atom_site_label_3
_geom_angle
C2 C1 C5 107.8(3)
C2 C1 C11 126.1(3)
C5 C1 C11 126.1(3)
C2 C1 Fe1 69.0(2)
C5 C1 Fe1 69.4(2)
C11 C1 Fe1 129.1(3)
C1 C2 C3 108.5(3)
C1 C2 Fe1 70.8(2)
C3 C2 Fe1 69.7(2)
C1 C2 H2 125.8
C3 C2 H2 125.8
Fe1 C2 H2 125.4
C2 C3 C4 107.9(3)
C2 C3 Fe1 69.7(2)
C4 C3 Fe1 69.6(2)
C2 C3 H3 126.0
C4 C3 H3 126.0
Fe1 C3 H3 126.2
C3 C4 C5 107.8(3)
C3 C4 Fe1 69.6(2)
C5 C4 Fe1 70.2(2)
C3 C4 H4 126.1
C5 C4 H4 126.1
Fe1 C4 H4 125.7
C4 C5 C1 107.9(3)
C4 C5 Fe1 69.2(2)
C1 C5 Fe1 70.2(2)
C4 C5 H5 126.0
C1 C5 H5 126.0
Fe1 C5 H5 126.2
C10 C6 C7 107.9(4)
C10 C6 Fe1 69.5(2)
C7 C6 Fe1 70.0(2)
C10 C6 H6 126.1
C7 C6 H6 126.1
Fe1 C6 H6 126.0
C8 C7 C6 107.6(4)
C8 C7 Fe1 69.2(3)
C6 C7 Fe1 69.4(2)
C8 C7 H7 126.2
C6 C7 H7 126.2
Fe1 C7 H7 126.8
C9 C8 C7 108.8(4)
C9 C8 Fe1 70.1(3)
C7 C8 Fe1 70.3(3)
C9 C8 H8 125.6
C7 C8 H8 125.6
Fe1 C8 H8 125.5
C8 C9 C10 107.8(4)
C8 C9 Fe1 69.8(3)
C10 C9 Fe1 69.4(3)
C8 C9 H9 126.1
C10 C9 H9 126.1
Fe1 C9 H9 126.3
C6 C10 C9 108.0(4)
C6 C10 Fe1 70.0(2)
C9 C10 Fe1 69.7(2)
C6 C10 H10 126.0
C9 C10 H10 126.0
Fe1 C10 H10 125.8
C12 C11 C20 119.6(4)
C12 C11 C1 118.7(4)
C20 C11 C1 121.7(3)
C11 C12 C13 121.1(4)
C11 C12 H12 119.5
C13 C12 H12 119.5
C14 C13 C12 120.0(4)
C14 C13 H13 120.0
C12 C13 H13 120.0
C13 C14 C15 121.1(4)
C13 C14 H14 119.4
C15 C14 H14 119.4
C14 C15 C16 120.7(4)
C14 C15 C20 119.7(4)
C16 C15 C20 119.5(4)
C17 C16 C15 121.6(4)
C17 C16 H16 119.2
C15 C16 H16 119.2
C16 C17 C18 120.3(4)
C16 C17 H17 119.8
C18 C17 H17 119.8
C19 C18 C17 119.5(5)
C19 C18 H18 120.3
C17 C18 H18 120.3
C18 C19 C20 122.8(4)
C18 C19 Br1 113.8(3)
C20 C19 Br1 122.9(3)
C19 C20 C11 127.1(4)
C19 C20 C15 115.5(4)
C11 C20 C15 117.3(4)
C8 Fe1 C10 68.05(17)
C8 Fe1 C9 40.08(19)
C10 Fe1 C9 40.87(18)
C8 Fe1 C3 125.39(17)
C10 Fe1 C3 117.07(17)
C9 Fe1 C3 105.46(18)
C8 Fe1 C4 107.19(17)
C10 Fe1 C4 150.99(17)
C9 Fe1 C4 116.86(17)
C3 Fe1 C4 40.77(16)
C8 Fe1 C2 162.85(17)
C10 Fe1 C2 107.25(17)
C9 Fe1 C2 125.72(19)
C3 Fe1 C2 40.63(17)
C4 Fe1 C2 68.43(16)
C8 Fe1 C6 68.17(17)
C10 Fe1 C6 40.47(17)
C9 Fe1 C6 68.31(17)
C3 Fe1 C6 152.20(17)
C4 Fe1 C6 166.60(17)
C2 Fe1 C6 119.75(16)
C8 Fe1 C7 40.48(18)
C10 Fe1 C7 68.06(17)
C9 Fe1 C7 67.92(19)
C3 Fe1 C7 164.14(17)
C4 Fe1 C7 127.93(17)
C2 Fe1 C7 154.83(17)
C6 Fe1 C7 40.57(17)
C8 Fe1 C5 120.13(16)
C10 Fe1 C5 166.51(16)
C9 Fe1 C5 152.14(17)
C3 Fe1 C5 68.30(16)
C4 Fe1 C5 40.65(16)
C2 Fe1 C5 68.11(16)
C6 Fe1 C5 129.71(16)
C7 Fe1 C5 110.37(17)
C8 Fe1 C1 155.21(17)
C10 Fe1 C1 128.00(17)
C9 Fe1 C1 164.31(18)
C3 Fe1 C1 68.02(16)
C4 Fe1 C1 68.22(16)
C2 Fe1 C1 40.25(16)
C6 Fe1 C1 110.36(16)
C7 Fe1 C1 121.99(17)
C5 Fe1 C1 40.49(15)

loop_
_geom_bond_atom_site_label_1
_geom_bond_atom_site_label_2
_geom_bond_distance
C1 C2 1.417(6)
C1 C5 1.430(5)
C1 C11 1.490(5)
C1 Fe1 2.071(4)
C2 C3 1.421(6)
C2 Fe1 2.048(4)
C2 H2 0.9300
C3 C4 1.426(6)
C3 Fe1 2.047(4)
C3 H3 0.9300
C4 C5 1.427(6)
C4 Fe1 2.047(4)
C4 H4 0.9300
C5 Fe1 2.060(4)
C5 H5 0.9300
C6 C10 1.415(6)
C6 C7 1.423(6)
C6 Fe1 2.049(4)
C6 H6 0.9300
C7 C8 1.418(6)
C7 Fe1 2.057(4)
C7 H7 0.9300
C8 C9 1.401(7)
C8 Fe1 2.042(5)
C8 H8 0.9300
C9 C10 1.428(6)
C9 Fe1 2.047(4)
C9 H9 0.9300
C10 Fe1 2.043(4)
C10 H10 0.9300
C11 C12 1.379(6)
C11 C20 1.433(6)
C12 C13 1.421(6)
C12 H12 0.9300
C13 C14 1.342(6)
C13 H13 0.9300
C14 C15 1.412(7)
C14 H14 0.9300
C15 C16 1.423(7)
C15 C20 1.441(6)
C16 C17 1.349(8)
C16 H16 0.9300
C17 C18 1.400(7)
C17 H17 0.9300
C18 C19 1.384(7)
C18 H18 0.9300
C19 C20 1.425(6)
C19 Br1 1.908(4)

loop_
_geom_torsion_atom_site_label_1
_geom_torsion_atom_site_label_2
_geom_torsion_atom_site_label_3
_geom_torsion_atom_site_label_4
_geom_torsion
C5 C1 C2 C3 1.0(5)
C11 C1 C2 C3 -176.6(4)
Fe1 C1 C2 C3 59.7(3)
C5 C1 C2 Fe1 -58.6(3)
C11 C1 C2 Fe1 123.7(4)
C1 C2 C3 C4 -1.0(5)
Fe1 C2 C3 C4 59.4(3)
C1 C2 C3 Fe1 -60.4(3)
C2 C3 C4 C5 0.6(5)
Fe1 C3 C4 C5 60.0(3)
C2 C3 C4 Fe1 -59.4(3)
C3 C4 C5 C1 0.0(5)
Fe1 C4 C5 C1 59.7(3)
C3 C4 C5 Fe1 -59.7(3)
C2 C1 C5 C4 -0.7(5)
C11 C1 C5 C4 177.0(4)
Fe1 C1 C5 C4 -59.1(3)
C2 C1 C5 Fe1 58.4(3)
C11 C1 C5 Fe1 -124.0(4)
C10 C6 C7 C8 -0.6(5)
Fe1 C6 C7 C8 58.9(3)
C10 C6 C7 Fe1 -59.5(3)
C6 C7 C8 C9 0.8(5)
Fe1 C7 C8 C9 59.8(3)
C6 C7 C8 Fe1 -59.0(3)
C7 C8 C9 C10 -0.7(5)
Fe1 C8 C9 C10 59.2(3)
C7 C8 C9 Fe1 -59.9(3)
C7 C6 C10 C9 0.2(5)
Fe1 C6 C10 C9 -59.6(3)
C7 C6 C10 Fe1 59.8(3)
C8 C9 C10 C6 0.3(5)
Fe1 C9 C10 C6 59.8(3)
C8 C9 C10 Fe1 -59.4(3)
C2 C1 C11 C12 -120.5(4)
C5 C1 C11 C12 62.3(5)
Fe1 C1 C11 C12 -29.4(5)
C2 C1 C11 C20 57.4(5)
C5 C1 C11 C20 -119.8(4)
Fe1 C1 C11 C20 148.5(3)
C20 C11 C12 C13 -4.8(5)
C1 C11 C12 C13 173.2(3)
C11 C12 C13 C14 -4.9(6)
C12 C13 C14 C15 7.5(6)
C13 C14 C15 C16 177.0(4)
C13 C14 C15 C20 -0.5(6)
C14 C15 C16 C17 -174.1(4)
C20 C15 C16 C17 3.4(6)
C15 C16 C17 C18 3.8(7)
C16 C17 C18 C19 -5.1(7)
C17 C18 C19 C20 -0.9(6)
C17 C18 C19 Br1 171.3(3)
C18 C19 C20 C11 -175.0(4)
Br1 C19 C20 C11 13.6(6)
C18 C19 C20 C15 7.6(6)
Br1 C19 C20 C15 -163.8(3)
C12 C11 C20 C19 -166.1(4)
C1 C11 C20 C19 16.0(6)
C12 C11 C20 C15 11.3(5)
C1 C11 C20 C15 -166.6(3)
C14 C15 C20 C19 168.8(4)
C16 C15 C20 C19 -8.7(5)
C14 C15 C20 C11 -8.9(5)
C16 C15 C20 C11 173.6(3)
